data_4065479
loop_
_publ_author_name
'Zhang, Wenjuan'
'Wang, Youhong'
'Cao, Ji'
'Wang, Lin'
'Pan, Yi'
'Redshaw, Carl'
'Sun, Wen-Hua'

_publ_section_title
;
 Synthesis and Characterization of Dialkylaluminum Amidates and Their
 Ring-Opening Polymerization of \e-Caprolactone
;
_journal_issue 22
_journal_name_full Organometallics
_journal_page_first 6253
_journal_paper_doi 10.1021/om2008343
_journal_volume 30
_journal_year 2011
_chemical_formula_sum 'C18 H18 Al N3 O'
_chemical_formula_weight 319.33
_chemical_name_systematic
;
 ?
;
_space_group_IT_number 14
_symmetry_cell_setting monoclinic
_symmetry_space_group_name_Hall '-P 2ybc'
_symmetry_space_group_name_H-M 'P 1 21/c 1'
_atom_sites_solution_hydrogens geom
_atom_sites_solution_primary direct
_atom_sites_solution_secondary difmap
_audit_creation_method SHELXL-97
_cell_angle_alpha 90.00
_cell_angle_beta 90.54(3)
_cell_angle_gamma 90.00
_cell_formula_units_Z 8
_cell_length_a 13.006(3)
_cell_length_b 17.275(4)
_cell_length_c 14.339(3)
_cell_measurement_temperature 173(2)
_cell_measurement_theta_max 27.48
_cell_measurement_theta_min 1.57
_cell_volume 3221.5(13)
_computing_cell_refinement 'CrystalClear (Rigaku Inc., 2007)'
_computing_data_collection 'CrystalClear (Rigaku Inc., 2007)'
_computing_data_reduction 'CrystalClear (Rigaku Inc., 2007)'
_computing_molecular_graphics 'XP in Siemens SHELXTL (Sheldrick, 1994)'
_computing_publication_material 'SHELX97 (Sheldrick, 1997)'
_computing_structure_refinement 'SHELXL-97 (Sheldrick, 1997)'
_computing_structure_solution 'SHELXS-97 (Sheldrick, 1990)'
_diffrn_ambient_temperature 173(2)
_diffrn_measured_fraction_theta_full 0.994
_diffrn_measured_fraction_theta_max 0.994
_diffrn_measurement_device_type 'Saturn724+ CCD'
_diffrn_measurement_method '\w scans at fixed \c = 45\%'
_diffrn_radiation_monochromator graphite
_diffrn_radiation_source 'sealed tube'
_diffrn_radiation_type MoK\a
_diffrn_radiation_wavelength 0.71073
_diffrn_reflns_av_R_equivalents 0.0555
_diffrn_reflns_av_sigmaI/netI 0.0474
_diffrn_reflns_limit_h_max 13
_diffrn_reflns_limit_h_min -16
_diffrn_reflns_limit_k_max 22
_diffrn_reflns_limit_k_min -22
_diffrn_reflns_limit_l_max 18
_diffrn_reflns_limit_l_min -17
_diffrn_reflns_number 28296
_diffrn_reflns_theta_full 27.48
_diffrn_reflns_theta_max 27.48
_diffrn_reflns_theta_min 1.57
_diffrn_standards_decay_% none
_diffrn_standards_interval_count none
_diffrn_standards_interval_time none
_diffrn_standards_number none
_exptl_absorpt_coefficient_mu 0.134
_exptl_absorpt_correction_T_max 1.0000
_exptl_absorpt_correction_T_min 0.9419
_exptl_absorpt_correction_type empirical
_exptl_absorpt_process_details 'SADABS (Sheldrick, 1996)'
_exptl_crystal_colour Colorless
_exptl_crystal_density_diffrn 1.317
_exptl_crystal_density_method 'not measured'
_exptl_crystal_description block
_exptl_crystal_F_000 1344
_exptl_crystal_size_max 0.44
_exptl_crystal_size_mid 0.38
_exptl_crystal_size_min 0.29
_refine_diff_density_max 0.360
_refine_diff_density_min -0.395
_refine_diff_density_rms 0.060
_refine_ls_extinction_method none
_refine_ls_goodness_of_fit_ref 1.235
_refine_ls_hydrogen_treatment constr
_refine_ls_matrix_type full
_refine_ls_number_parameters 415
_refine_ls_number_reflns 7347
_refine_ls_number_restraints 0
_refine_ls_restrained_S_all 1.235
_refine_ls_R_factor_gt 0.0804
_refine_ls_shift/su_max 0.000
_refine_ls_shift/su_mean 0.000
_refine_ls_structure_factor_coef Fsqd
_refine_ls_weighting_details 'calc w=1/[\s^2^(Fo^2^)+(0.0511P)^2^+3.2915P] where P=(Fo^2^+2Fc^2^)/3'
_refine_ls_weighting_scheme calc
_refine_ls_wR_factor_gt 0.1758
_refine_ls_wR_factor_ref 0.1801
_reflns_number_gt 6832
_reflns_number_total 7347
_reflns_threshold_expression >2sigma(I)
_cod_data_source_file om2008343_si_001.cif
_cod_data_source_block C9
_cod_depositor_comments
;
The following automatic conversions were performed:

'_symmetry_cell_setting' value 'Monoclinic' changed to 'monoclinic'
according to /home/saulius/struct/CIF-dictionaries/cif_core.dic
dictionary named 'cif_core.dic' version 2.4.1 from 2010-06-29.

Automatic conversion script
Id: cif_fix_values 1715 2011-07-08 13:25:40Z adriana 
;
_cod_original_cell_volume 3221.5(11)
_cod_original_sg_symbol_H-M P2(1)/c
_cod_database_code 4065479
_refine_ls_r_factor_ref 0.0873

loop_
_symmetry_equiv_pos_as_xyz
'x, y, z'
'-x, y+1/2, -z+1/2'
'-x, -y, -z'
'x, -y-1/2, z-1/2'

loop_
_atom_site_label
_atom_site_type_symbol
_atom_site_fract_x
_atom_site_fract_y
_atom_site_fract_z
_atom_site_U_iso_or_equiv
_atom_site_adp_type
_atom_site_occupancy
_atom_site_symmetry_multiplicity
_atom_site_calc_flag
_atom_site_refinement_flags
Al1 Al 0.03404(6) 0.16365(5) 0.44194(6) 0.0273(2) Uani 1 1 d .
O1 O -0.04823(18) 0.36546(12) 0.56800(15) 0.0425(5) Uani 1 1 d .
Al1A Al -0.46487(6) 0.34879(5) 0.74923(6) 0.0291(2) Uani 1 1 d .
N2A N -0.46233(17) 0.23755(13) 0.72658(16) 0.0294(5) Uani 1 1 d .
N1 N 0.10374(16) 0.21180(13) 0.32092(16) 0.0277(5) Uani 1 1 d .
O1A O -0.52997(17) 0.13825(13) 0.63454(16) 0.0432(5) Uani 1 1 d .
N2 N 0.02617(17) 0.27406(13) 0.46990(16) 0.0289(5) Uani 1 1 d .
N1A N -0.39372(17) 0.31000(13) 0.87441(16) 0.0293(5) Uani 1 1 d .
C5A C -0.3745(2) 0.23212(16) 0.87192(19) 0.0292(6) Uani 1 1 d .
N3A N -0.53145(18) 0.34093(14) 0.61322(17) 0.0334(5) Uani 1 1 d .
N3 N -0.03147(17) 0.16253(13) 0.57687(16) 0.0298(5) Uani 1 1 d .
C11A C -0.5135(2) 0.20665(17) 0.6521(2) 0.0323(6) Uani 1 1 d .
C4A C -0.3212(2) 0.19293(18) 0.9442(2) 0.0322(6) Uani 1 1 d .
C11 C -0.0253(2) 0.29914(16) 0.5459(2) 0.0312(6) Uani 1 1 d .
C5 C 0.1160(2) 0.29035(15) 0.32833(19) 0.0285(6) Uani 1 1 d .
C1 C 0.1405(2) 0.17593(16) 0.2458(2) 0.0303(6) Uani 1 1 d .
C4 C 0.1687(2) 0.33486(17) 0.2611(2) 0.0325(6) Uani 1 1 d .
C6A C -0.4106(2) 0.19080(16) 0.7917(2) 0.0302(6) Uani 1 1 d .
C13 C -0.1025(2) 0.24560(17) 0.6929(2) 0.0328(6) Uani 1 1 d .
H13A H -0.1186 0.2966 0.7128 0.039 Uiso 1 1 calc R
C1A C -0.3631(2) 0.35098(17) 0.9484(2) 0.0332(6) Uani 1 1 d .
C12 C -0.0556(2) 0.23297(16) 0.60832(19) 0.0289(6) Uani 1 1 d .
C10 C 0.1249(2) 0.09070(17) 0.2352(2) 0.0372(7) Uani 1 1 d .
H10A H 0.0855 0.0711 0.2881 0.056 Uiso 1 1 calc R
H10B H 0.1919 0.0648 0.2334 0.056 Uiso 1 1 calc R
H10C H 0.0871 0.0803 0.1771 0.056 Uiso 1 1 calc R
C7 C 0.0799(2) 0.40603(17) 0.4168(2) 0.0377(7) Uani 1 1 d .
H7A H 0.0499 0.4313 0.4687 0.045 Uiso 1 1 calc R
C18A C -0.5922(2) 0.39090(18) 0.8041(2) 0.0361(7) Uani 1 1 d .
H18A H -0.5812 0.4002 0.8709 0.054 Uiso 1 1 calc R
H18B H -0.6483 0.3537 0.7954 0.054 Uiso 1 1 calc R
H18C H -0.6102 0.4397 0.7732 0.054 Uiso 1 1 calc R
C17 C 0.1556(2) 0.10002(17) 0.4774(2) 0.0343(6) Uani 1 1 d .
H17A H 0.1407 0.0710 0.5344 0.051 Uiso 1 1 calc R
H17B H 0.2149 0.1339 0.4884 0.051 Uiso 1 1 calc R
H17C H 0.1711 0.0638 0.4269 0.051 Uiso 1 1 calc R
C13A C -0.5982(2) 0.2503(2) 0.5018(2) 0.0406(7) Uani 1 1 d .
H13B H -0.6111 0.1981 0.4843 0.049 Uiso 1 1 calc R
C6 C 0.0717(2) 0.32669(16) 0.4081(2) 0.0302(6) Uani 1 1 d .
C12A C -0.5506(2) 0.26810(18) 0.5866(2) 0.0327(6) Uani 1 1 d .
C9A C -0.2993(2) 0.11321(18) 0.9345(2) 0.0388(7) Uani 1 1 d .
H9AA H -0.2620 0.0864 0.9817 0.047 Uiso 1 1 calc R
C8A C -0.3325(2) 0.07515(18) 0.8560(2) 0.0402(7) Uani 1 1 d .
H8AA H -0.3164 0.0219 0.8490 0.048 Uiso 1 1 calc R
C18 C -0.0905(2) 0.11589(17) 0.3846(2) 0.0343(6) Uani 1 1 d .
H18D H -0.1313 0.0908 0.4331 0.052 Uiso 1 1 calc R
H18E H -0.0698 0.0772 0.3384 0.052 Uiso 1 1 calc R
H18F H -0.1319 0.1561 0.3539 0.052 Uiso 1 1 calc R
C7A C -0.3900(2) 0.11247(17) 0.7852(2) 0.0357(6) Uani 1 1 d .
H7AA H -0.4145 0.0838 0.7331 0.043 Uiso 1 1 calc R
C2 C 0.1950(2) 0.21696(18) 0.1766(2) 0.0361(7) Uani 1 1 d .
H2A H 0.2212 0.1901 0.1241 0.043 Uiso 1 1 calc R
C16A C -0.5584(2) 0.3990(2) 0.5558(2) 0.0433(7) Uani 1 1 d .
H16A H -0.5442 0.4507 0.5744 0.052 Uiso 1 1 calc R
C16 C -0.0542(2) 0.10117(17) 0.6304(2) 0.0362(7) Uani 1 1 d .
H16B H -0.0377 0.0508 0.6087 0.043 Uiso 1 1 calc R
C2A C -0.3134(2) 0.31413(19) 1.0245(2) 0.0373(7) Uani 1 1 d .
H2AA H -0.2943 0.3438 1.0777 0.045 Uiso 1 1 calc R
C14A C -0.6260(2) 0.3108(2) 0.4439(2) 0.0482(9) Uani 1 1 d .
H14A H -0.6588 0.3006 0.3857 0.058 Uiso 1 1 calc R
C3A C -0.2927(2) 0.23725(19) 1.0228(2) 0.0381(7) Uani 1 1 d .
H3AA H -0.2590 0.2133 1.0744 0.046 Uiso 1 1 calc R
C15 C -0.1010(2) 0.10915(18) 0.7163(2) 0.0389(7) Uani 1 1 d .
H15A H -0.1159 0.0648 0.7530 0.047 Uiso 1 1 calc R
C14 C -0.1256(2) 0.18236(18) 0.7480(2) 0.0363(7) Uani 1 1 d .
H14B H -0.1579 0.1891 0.8066 0.044 Uiso 1 1 calc R
C9 C 0.1761(2) 0.41589(18) 0.2734(2) 0.0404(7) Uani 1 1 d .
H9A H 0.2114 0.4465 0.2290 0.048 Uiso 1 1 calc R
C3 C 0.2102(2) 0.29467(18) 0.1848(2) 0.0363(7) Uani 1 1 d .
H3A H 0.2487 0.3217 0.1392 0.044 Uiso 1 1 calc R
C17A C -0.3513(2) 0.41707(19) 0.7091(2) 0.0413(7) Uani 1 1 d .
H17D H -0.3073 0.4296 0.7629 0.062 Uiso 1 1 calc R
H17E H -0.3798 0.4649 0.6827 0.062 Uiso 1 1 calc R
H17F H -0.3104 0.3905 0.6617 0.062 Uiso 1 1 calc R
C10A C -0.3827(2) 0.43625(18) 0.9517(2) 0.0431(8) Uani 1 1 d .
H10D H -0.4179 0.4525 0.8942 0.065 Uiso 1 1 calc R
H10E H -0.3171 0.4638 0.9577 0.065 Uiso 1 1 calc R
H10F H -0.4259 0.4483 1.0054 0.065 Uiso 1 1 calc R
C8 C 0.1325(3) 0.45000(18) 0.3491(2) 0.0421(7) Uani 1 1 d .
H8A H 0.1376 0.5045 0.3565 0.051 Uiso 1 1 calc R
C15A C -0.6060(3) 0.3862(2) 0.4706(2) 0.0511(9) Uani 1 1 d .
H15B H -0.6246 0.4283 0.4313 0.061 Uiso 1 1 calc R

loop_
_atom_site_aniso_label
_atom_site_aniso_U_11
_atom_site_aniso_U_22
_atom_site_aniso_U_33
_atom_site_aniso_U_23
_atom_site_aniso_U_13
_atom_site_aniso_U_12
Al1 0.0265(4) 0.0238(4) 0.0316(4) 0.0007(3) 0.0022(3) -0.0018(3)
O1 0.0553(14) 0.0274(11) 0.0450(13) -0.0018(9) 0.0081(10) 0.0040(10)
Al1A 0.0264(4) 0.0289(4) 0.0319(5) -0.0008(3) 0.0027(3) -0.0014(3)
N2A 0.0281(12) 0.0305(12) 0.0296(12) 0.0000(9) 0.0016(9) -0.0014(9)
N1 0.0233(11) 0.0278(11) 0.0318(12) 0.0029(9) -0.0001(9) 0.0000(9)
O1A 0.0455(13) 0.0371(12) 0.0470(13) -0.0073(10) -0.0021(10) -0.0083(10)
N2 0.0304(12) 0.0248(11) 0.0314(12) 0.0020(9) 0.0019(9) -0.0028(9)
N1A 0.0239(11) 0.0314(12) 0.0327(13) -0.0032(10) 0.0026(9) -0.0013(9)
C5A 0.0243(13) 0.0329(14) 0.0306(14) -0.0019(11) 0.0066(11) -0.0015(11)
N3A 0.0273(12) 0.0388(13) 0.0341(13) 0.0010(10) 0.0031(10) 0.0019(10)
N3 0.0268(11) 0.0285(12) 0.0341(13) -0.0001(9) 0.0019(9) -0.0030(9)
C11A 0.0262(13) 0.0376(16) 0.0332(15) -0.0051(12) 0.0047(11) -0.0056(11)
C4A 0.0246(13) 0.0418(16) 0.0303(15) 0.0047(12) 0.0049(11) 0.0000(11)
C11 0.0309(14) 0.0272(14) 0.0354(15) -0.0007(11) -0.0037(12) 0.0012(11)
C5 0.0247(13) 0.0271(13) 0.0337(15) 0.0033(11) -0.0033(11) -0.0038(10)
C1 0.0232(13) 0.0332(14) 0.0346(15) 0.0033(11) -0.0008(11) 0.0032(11)
C4 0.0258(13) 0.0371(15) 0.0345(15) 0.0090(12) -0.0042(11) -0.0036(11)
C6A 0.0275(13) 0.0296(14) 0.0338(15) 0.0004(11) 0.0082(11) -0.0018(11)
C13 0.0284(14) 0.0369(15) 0.0331(15) -0.0033(12) -0.0010(11) 0.0012(12)
C1A 0.0235(13) 0.0404(16) 0.0357(16) -0.0061(12) 0.0042(11) -0.0040(11)
C12 0.0249(13) 0.0299(14) 0.0318(15) -0.0013(11) -0.0019(11) -0.0020(10)
C10 0.0369(16) 0.0348(15) 0.0399(17) -0.0030(13) 0.0075(13) 0.0017(12)
C7 0.0439(17) 0.0313(15) 0.0378(16) 0.0008(12) -0.0004(13) -0.0058(13)
C18A 0.0324(15) 0.0378(16) 0.0381(16) -0.0018(12) 0.0020(12) 0.0033(12)
C17 0.0333(15) 0.0353(15) 0.0343(15) 0.0005(12) -0.0012(12) 0.0020(12)
C13A 0.0279(15) 0.060(2) 0.0340(16) -0.0068(14) 0.0020(12) -0.0016(14)
C6 0.0280(13) 0.0296(14) 0.0328(15) 0.0035(11) -0.0033(11) -0.0046(11)
C12A 0.0223(13) 0.0426(16) 0.0334(15) -0.0055(12) 0.0052(11) -0.0016(11)
C9A 0.0338(15) 0.0429(17) 0.0398(17) 0.0120(13) 0.0071(13) 0.0038(13)
C8A 0.0432(17) 0.0323(15) 0.0454(18) 0.0053(13) 0.0103(14) 0.0038(13)
C18 0.0341(15) 0.0328(15) 0.0362(16) 0.0012(12) 0.0022(12) -0.0042(12)
C7A 0.0386(16) 0.0334(15) 0.0352(16) -0.0010(12) 0.0068(13) -0.0002(12)
C2 0.0279(14) 0.0459(17) 0.0346(16) 0.0045(13) 0.0070(12) 0.0051(12)
C16A 0.0383(17) 0.0490(19) 0.0426(18) 0.0081(14) 0.0032(14) 0.0074(14)
C16 0.0375(16) 0.0283(14) 0.0427(17) 0.0024(12) 0.0049(13) -0.0026(12)
C2A 0.0273(14) 0.0518(18) 0.0331(16) -0.0035(13) 0.0018(12) -0.0091(13)
C14A 0.0283(15) 0.082(3) 0.0346(17) 0.0018(17) -0.0026(13) 0.0056(16)
C3A 0.0278(14) 0.0549(19) 0.0317(16) 0.0082(13) -0.0003(12) -0.0057(13)
C15 0.0403(16) 0.0364(16) 0.0402(17) 0.0059(13) 0.0080(13) -0.0066(13)
C14 0.0306(15) 0.0460(17) 0.0324(15) -0.0004(13) 0.0052(12) -0.0044(13)
C9 0.0410(17) 0.0368(16) 0.0433(18) 0.0103(14) -0.0034(14) -0.0117(13)
C3 0.0259(14) 0.0459(17) 0.0372(16) 0.0127(13) 0.0021(12) -0.0011(12)
C17A 0.0398(17) 0.0408(17) 0.0434(18) -0.0006(14) 0.0065(14) -0.0091(13)
C10A 0.0398(17) 0.0412(17) 0.0481(19) -0.0140(14) 0.0001(14) -0.0031(14)
C8 0.0525(19) 0.0266(14) 0.0473(19) 0.0049(13) -0.0045(15) -0.0123(13)
C15A 0.0405(18) 0.066(2) 0.046(2) 0.0140(17) -0.0009(15) 0.0108(17)

loop_
_atom_type_symbol
_atom_type_description
_atom_type_scat_dispersion_real
_atom_type_scat_dispersion_imag
_atom_type_scat_source
C C 0.0033 0.0016 'International Tables Vol C Tables 4.2.6.8 and 6.1.1.4'
H H 0.0000 0.0000 'International Tables Vol C Tables 4.2.6.8 and 6.1.1.4'
N N 0.0061 0.0033 'International Tables Vol C Tables 4.2.6.8 and 6.1.1.4'
O O 0.0106 0.0060 'International Tables Vol C Tables 4.2.6.8 and 6.1.1.4'
Al Al 0.0645 0.0514 'International Tables Vol C Tables 4.2.6.8 and 6.1.1.4'

loop_
_geom_angle_atom_site_label_1
_geom_angle_atom_site_label_2
_geom_angle_atom_site_label_3
_geom_angle
N2 Al1 C17 122.08(12)
N2 Al1 C18 116.49(12)
C17 Al1 C18 121.27(13)
N2 Al1 N3 78.42(9)
C17 Al1 N3 95.00(11)
C18 Al1 N3 92.34(11)
N2 Al1 N1 79.02(9)
C17 Al1 N1 94.62(11)
C18 Al1 N1 100.13(11)
N3 Al1 N1 157.28(10)
N2A Al1A C18A 116.38(12)
N2A Al1A C17A 121.66(13)
C18A Al1A C17A 121.74(14)
N2A Al1A N1A 79.72(10)
C18A Al1A N1A 98.04(11)
C17A Al1A N1A 96.52(12)
N2A Al1A N3A 78.00(10)
C18A Al1A N3A 93.03(12)
C17A Al1A N3A 93.99(12)
N1A Al1A N3A 157.68(10)
C11A N2A C6A 121.6(2)
C11A N2A Al1A 120.53(19)
C6A N2A Al1A 117.77(18)
C1 N1 C5 118.7(2)
C1 N1 Al1 129.29(19)
C5 N1 Al1 111.89(18)
C11 N2 C6 121.0(2)
C11 N2 Al1 120.31(18)
C6 N2 Al1 118.66(19)
C1A N1A C5A 119.3(2)
C1A N1A Al1A 129.1(2)
C5A N1A Al1A 111.52(18)
N1A C5A C4A 122.7(3)
N1A C5A C6A 116.9(2)
C4A C5A C6A 120.4(3)
C12A N3A C16A 118.8(3)
C12A N3A Al1A 113.19(19)
C16A N3A Al1A 128.0(2)
C12 N3 C16 118.1(3)
C12 N3 Al1 113.41(18)
C16 N3 Al1 128.4(2)
O1A C11A N2A 128.4(3)
O1A C11A C12A 120.0(3)
N2A C11A C12A 111.5(2)
C3A C4A C9A 123.8(3)
C3A C4A C5A 116.7(3)
C9A C4A C5A 119.4(3)
O1 C11 N2 129.0(3)
O1 C11 C12 119.4(3)
N2 C11 C12 111.7(2)
N1 C5 C4 122.8(3)
N1 C5 C6 116.7(2)
C4 C5 C6 120.5(3)
N1 C1 C2 121.3(3)
N1 C1 C10 119.3(2)
C2 C1 C10 119.4(3)
C3 C4 C9 124.0(3)
C3 C4 C5 116.9(3)
C9 C4 C5 119.0(3)
C7A C6A N2A 127.7(3)
C7A C6A C5A 118.7(3)
N2A C6A C5A 113.6(2)
C12 C13 C14 118.5(3)
C12 C13 H13A 120.8
C14 C13 H13A 120.8
N1A C1A C2A 120.4(3)
N1A C1A C10A 119.9(3)
C2A C1A C10A 119.7(3)
N3 C12 C13 123.2(3)
N3 C12 C11 115.3(2)
C13 C12 C11 121.5(3)
C1 C10 H10A 109.5
C1 C10 H10B 109.5
H10A C10 H10B 109.5
C1 C10 H10C 109.5
H10A C10 H10C 109.5
H10B C10 H10C 109.5
C6 C7 C8 120.6(3)
C6 C7 H7A 119.7
C8 C7 H7A 119.7
Al1A C18A H18A 109.5
Al1A C18A H18B 109.5
H18A C18A H18B 109.5
Al1A C18A H18C 109.5
H18A C18A H18C 109.5
H18B C18A H18C 109.5
Al1 C17 H17A 109.5
Al1 C17 H17B 109.5
H17A C17 H17B 109.5
Al1 C17 H17C 109.5
H17A C17 H17C 109.5
H17B C17 H17C 109.5
C14A C13A C12A 117.9(3)
C14A C13A H13B 121.0
C12A C13A H13B 121.0
C7 C6 N2 128.2(3)
C7 C6 C5 118.5(3)
N2 C6 C5 113.3(2)
N3A C12A C13A 122.4(3)
N3A C12A C11A 115.5(3)
C13A C12A C11A 122.0(3)
C8A C9A C4A 119.1(3)
C8A C9A H9AA 120.4
C4A C9A H9AA 120.4
C9A C8A C7A 122.2(3)
C9A C8A H8AA 118.9
C7A C8A H8AA 118.9
Al1 C18 H18D 109.5
Al1 C18 H18E 109.5
H18D C18 H18E 109.5
Al1 C18 H18F 109.5
H18D C18 H18F 109.5
H18E C18 H18F 109.5
C6A C7A C8A 120.1(3)
C6A C7A H7AA 120.0
C8A C7A H7AA 120.0
C3 C2 C1 120.4(3)
C3 C2 H2A 119.8
C1 C2 H2A 119.8
N3A C16A C15A 122.4(3)
N3A C16A H16A 118.8
C15A C16A H16A 118.8
N3 C16 C15 122.0(3)
N3 C16 H16B 119.0
C15 C16 H16B 119.0
C3A C2A C1A 121.1(3)
C3A C2A H2AA 119.5
C1A C2A H2AA 119.5
C13A C14A C15A 120.0(3)
C13A C14A H14A 120.0
C15A C14A H14A 120.0
C2A C3A C4A 119.7(3)
C2A C3A H3AA 120.1
C4A C3A H3AA 120.1
C14 C15 C16 119.2(3)
C14 C15 H15A 120.4
C16 C15 H15A 120.4
C15 C14 C13 118.9(3)
C15 C14 H14B 120.6
C13 C14 H14B 120.6
C8 C9 C4 120.0(3)
C8 C9 H9A 120.0
C4 C9 H9A 120.0
C2 C3 C4 119.9(3)
C2 C3 H3A 120.1
C4 C3 H3A 120.1
Al1A C17A H17D 109.5
Al1A C17A H17E 109.5
H17D C17A H17E 109.5
Al1A C17A H17F 109.5
H17D C17A H17F 109.5
H17E C17A H17F 109.5
C1A C10A H10D 109.5
C1A C10A H10E 109.5
H10D C10A H10E 109.5
C1A C10A H10F 109.5
H10D C10A H10F 109.5
H10E C10A H10F 109.5
C9 C8 C7 121.4(3)
C9 C8 H8A 119.3
C7 C8 H8A 119.3
C14A C15A C16A 118.5(3)
C14A C15A H15B 120.8
C16A C15A H15B 120.8

loop_
_geom_bond_atom_site_label_1
_geom_bond_atom_site_label_2
_geom_bond_distance
Al1 N2 1.952(2)
Al1 C17 1.987(3)
Al1 C18 1.989(3)
Al1 N3 2.121(3)
Al1 N1 2.134(2)
O1 C11 1.226(3)
Al1A N2A 1.949(2)
Al1A C18A 1.979(3)
Al1A C17A 1.981(3)
Al1A N1A 2.120(3)
Al1A N3A 2.131(3)
N2A C11A 1.362(4)
N2A C6A 1.402(4)
N1 C1 1.335(4)
N1 C5 1.370(3)
O1A C11A 1.227(3)
N2 C11 1.356(4)
N2 C6 1.405(3)
N1A C1A 1.333(4)
N1A C5A 1.369(4)
C5A C4A 1.414(4)
C5A C6A 1.429(4)
N3A C12A 1.337(4)
N3A C16A 1.341(4)
N3 C12 1.336(3)
N3 C16 1.344(4)
C11A C12A 1.494(4)
C4A C3A 1.409(4)
C4A C9A 1.414(4)
C11 C12 1.506(4)
C5 C4 1.415(4)
C5 C6 1.430(4)
C1 C2 1.415(4)
C1 C10 1.494(4)
C4 C3 1.407(4)
C4 C9 1.414(4)
C6A C7A 1.383(4)
C13 C12 1.380(4)
C13 C14 1.383(4)
C13 H13A 0.9500
C1A C2A 1.415(4)
C1A C10A 1.496(4)
C10 H10A 0.9800
C10 H10B 0.9800
C10 H10C 0.9800
C7 C6 1.380(4)
C7 C8 1.414(4)
C7 H7A 0.9500
C18A H18A 0.9800
C18A H18B 0.9800
C18A H18C 0.9800
C17 H17A 0.9800
C17 H17B 0.9800
C17 H17C 0.9800
C13A C14A 1.381(5)
C13A C12A 1.395(4)
C13A H13B 0.9500
C9A C8A 1.370(5)
C9A H9AA 0.9500
C8A C7A 1.410(4)
C8A H8AA 0.9500
C18 H18D 0.9800
C18 H18E 0.9800
C18 H18F 0.9800
C7A H7AA 0.9500
C2 C3 1.362(4)
C2 H2A 0.9500
C16A C15A 1.383(5)
C16A H16A 0.9500
C16 C15 1.385(4)
C16 H16B 0.9500
C2A C3A 1.356(5)
C2A H2AA 0.9500
C14A C15A 1.381(5)
C14A H14A 0.9500
C3A H3AA 0.9500
C15 C14 1.382(4)
C15 H15A 0.9500
C14 H14B 0.9500
C9 C8 1.362(5)
C9 H9A 0.9500
C3 H3A 0.9500
C17A H17D 0.9800
C17A H17E 0.9800
C17A H17F 0.9800
C10A H10D 0.9800
C10A H10E 0.9800
C10A H10F 0.9800
C8 H8A 0.9500
C15A H15B 0.9500

loop_
_geom_torsion_atom_site_label_1
_geom_torsion_atom_site_label_2
_geom_torsion_atom_site_label_3
_geom_torsion_atom_site_label_4
_geom_torsion
C18A Al1A N2A C11A 76.9(2)
C17A Al1A N2A C11A -97.8(2)
N1A Al1A N2A C11A 170.9(2)
N3A Al1A N2A C11A -10.5(2)
C18A Al1A N2A C6A -100.0(2)
C17A Al1A N2A C6A 85.3(2)
N1A Al1A N2A C6A -6.08(19)
N3A Al1A N2A C6A 172.6(2)
N2 Al1 N1 C1 -178.7(2)
C17 Al1 N1 C1 59.5(2)
C18 Al1 N1 C1 -63.4(2)
N3 Al1 N1 C1 174.3(2)
N2 Al1 N1 C5 5.75(18)
C17 Al1 N1 C5 -116.05(19)
C18 Al1 N1 C5 121.03(19)
N3 Al1 N1 C5 -1.3(3)
C17 Al1 N2 C11 -97.9(2)
C18 Al1 N2 C11 77.5(2)
N3 Al1 N2 C11 -9.3(2)
N1 Al1 N2 C11 173.5(2)
C17 Al1 N2 C6 84.3(2)
C18 Al1 N2 C6 -100.2(2)
N3 Al1 N2 C6 172.9(2)
N1 Al1 N2 C6 -4.3(2)
N2A Al1A N1A C1A -178.0(2)
C18A Al1A N1A C1A -62.5(2)
C17A Al1A N1A C1A 60.9(3)
N3A Al1A N1A C1A 178.5(2)
N2A Al1A N1A C5A 5.49(18)
C18A Al1A N1A C5A 120.99(19)
C17A Al1A N1A C5A -115.6(2)
N3A Al1A N1A C5A 2.0(4)
C1A N1A C5A C4A -1.3(4)
Al1A N1A C5A C4A 175.6(2)
C1A N1A C5A C6A 178.9(2)
Al1A N1A C5A C6A -4.2(3)
N2A Al1A N3A C12A 8.31(19)
C18A Al1A N3A C12A -108.0(2)
C17A Al1A N3A C12A 129.9(2)
N1A Al1A N3A C12A 11.8(4)
N2A Al1A N3A C16A -174.4(3)
C18A Al1A N3A C16A 69.3(3)
C17A Al1A N3A C16A -52.8(3)
N1A Al1A N3A C16A -170.8(3)
N2 Al1 N3 C12 6.96(19)
C17 Al1 N3 C12 128.7(2)
C18 Al1 N3 C12 -109.6(2)
N1 Al1 N3 C12 14.0(4)
N2 Al1 N3 C16 -175.9(3)
C17 Al1 N3 C16 -54.1(3)
C18 Al1 N3 C16 67.6(3)
N1 Al1 N3 C16 -168.8(2)
C6A N2A C11A O1A 6.6(4)
Al1A N2A C11A O1A -170.2(2)
C6A N2A C11A C12A -172.7(2)
Al1A N2A C11A C12A 10.5(3)
N1A C5A C4A C3A 3.2(4)
C6A C5A C4A C3A -177.0(2)
N1A C5A C4A C9A -176.6(3)
C6A C5A C4A C9A 3.2(4)
C6 N2 C11 O1 7.2(5)
Al1 N2 C11 O1 -170.6(3)
C6 N2 C11 C12 -172.7(2)
Al1 N2 C11 C12 9.6(3)
C1 N1 C5 C4 -1.9(4)
Al1 N1 C5 C4 174.1(2)
C1 N1 C5 C6 177.5(2)
Al1 N1 C5 C6 -6.4(3)
C5 N1 C1 C2 2.7(4)
Al1 N1 C1 C2 -172.6(2)
C5 N1 C1 C10 -178.1(2)
Al1 N1 C1 C10 6.6(4)
N1 C5 C4 C3 -0.7(4)
C6 C5 C4 C3 179.9(2)
N1 C5 C4 C9 178.9(3)
C6 C5 C4 C9 -0.6(4)
C11A N2A C6A C7A 10.3(4)
Al1A N2A C6A C7A -172.8(2)
C11A N2A C6A C5A -171.3(2)
Al1A N2A C6A C5A 5.6(3)
N1A C5A C6A C7A 178.0(2)
C4A C5A C6A C7A -1.7(4)
N1A C5A C6A N2A -0.5(3)
C4A C5A C6A N2A 179.7(2)
C5A N1A C1A C2A -1.5(4)
Al1A N1A C1A C2A -177.77(19)
C5A N1A C1A C10A 179.4(2)
Al1A N1A C1A C10A 3.1(4)
C16 N3 C12 C13 0.1(4)
Al1 N3 C12 C13 177.6(2)
C16 N3 C12 C11 178.4(2)
Al1 N3 C12 C11 -4.1(3)
C14 C13 C12 N3 0.1(4)
C14 C13 C12 C11 -178.1(3)
O1 C11 C12 N3 177.2(3)
N2 C11 C12 N3 -2.9(3)
O1 C11 C12 C13 -4.4(4)
N2 C11 C12 C13 175.5(2)
C8 C7 C6 N2 177.2(3)
C8 C7 C6 C5 -1.1(4)
C11 N2 C6 C7 6.0(4)
Al1 N2 C6 C7 -176.2(2)
C11 N2 C6 C5 -175.6(2)
Al1 N2 C6 C5 2.2(3)
N1 C5 C6 C7 -178.3(2)
C4 C5 C6 C7 1.2(4)
N1 C5 C6 N2 3.2(4)
C4 C5 C6 N2 -177.4(2)
C16A N3A C12A C13A -0.5(4)
Al1A N3A C12A C13A 177.1(2)
C16A N3A C12A C11A 177.0(3)
Al1A N3A C12A C11A -5.4(3)
C14A C13A C12A N3A 0.1(4)
C14A C13A C12A C11A -177.2(3)
O1A C11A C12A N3A 178.2(3)
N2A C11A C12A N3A -2.5(3)
O1A C11A C12A C13A -4.3(4)
N2A C11A C12A C13A 175.0(2)
C3A C4A C9A C8A 178.6(3)
C5A C4A C9A C8A -1.6(4)
C4A C9A C8A C7A -1.4(5)
N2A C6A C7A C8A 177.1(3)
C5A C6A C7A C8A -1.2(4)
C9A C8A C7A C6A 2.9(5)
N1 C1 C2 C3 -0.7(4)
C10 C1 C2 C3 -180.0(3)
C12A N3A C16A C15A 0.6(5)
Al1A N3A C16A C15A -176.6(2)
C12 N3 C16 C15 -0.3(4)
Al1 N3 C16 C15 -177.4(2)
N1A C1A C2A C3A 2.3(4)
C10A C1A C2A C3A -178.6(3)
C12A C13A C14A C15A 0.3(5)
C1A C2A C3A C4A -0.2(4)
C9A C4A C3A C2A 177.4(3)
C5A C4A C3A C2A -2.4(4)
N3 C16 C15 C14 0.4(5)
C16 C15 C14 C13 -0.2(5)
C12 C13 C14 C15 0.0(4)
C3 C4 C9 C8 179.3(3)
C5 C4 C9 C8 -0.2(4)
C1 C2 C3 C4 -2.0(4)
C9 C4 C3 C2 -176.9(3)
C5 C4 C3 C2 2.6(4)
C4 C9 C8 C7 0.3(5)
C6 C7 C8 C9 0.3(5)
C13A C14A C15A C16A -0.2(5)
N3A C16A C15A C14A -0.3(5)
